data_2021350
loop_
_publ_author_name
'Dwivedi, Bhavna'
'Das, Dinabandhu'

_publ_section_title
;
 Polymorphism in some new bis-hydrazone compounds
;
_journal_issue 12
_journal_name_full 'Acta Crystallographica Section C'
_journal_page_first
;
;
_journal_paper_doi 10.1107/S2053229618014286
_journal_volume 74
_journal_year 2018
_chemical_formula_iupac 'C38 H46 N8'
_chemical_formula_moiety 'C38 H46 N8'
_chemical_formula_sum 'C38 H46 N8'
_chemical_formula_weight 614.83
_chemical_name_systematic
;
Butane-2,3-dione 2,3-bis((bis[4-(dimethylamino)phenyl]methylidene}hydrazone)
;
_space_group_crystal_system monoclinic
_space_group_IT_number 4
_space_group_name_Hall 'P 2yb'
_space_group_name_H-M_alt 'P 1 21 1'
_symmetry_space_group_name_Hall 'P 2yb'
_symmetry_space_group_name_H-M 'P 1 21 1'
_atom_sites_solution_hydrogens geom
_audit_creation_method SHELXL-2016/6
_cell_angle_alpha 90
_cell_angle_beta 98.961(2)
_cell_angle_gamma 90
_cell_formula_units_Z 2
_cell_length_a 11.8988(4)
_cell_length_b 8.1189(3)
_cell_length_c 18.4205(6)
_cell_measurement_reflns_used 9961
_cell_measurement_temperature 298(2)
_cell_measurement_theta_max 23.60
_cell_measurement_theta_min 2.20
_cell_volume 1757.80(11)
_computing_cell_refinement
;
SAINT (Bruker, 2012)
;
_computing_data_collection
;
APEX3 (Bruker, 2012)
;
_computing_data_reduction
;
SAINT (Bruker, 2012)
;
_computing_molecular_graphics
;
X-SEED (Barbour, 2001)
;
_computing_structure_refinement
;
SHELXL2014 (Sheldrick, 2015)
;
_computing_structure_solution
;
SHELXS97 (Sheldrick, 2008)
;
_diffrn_ambient_temperature 298(2)
_diffrn_measured_fraction_theta_full 0.998
_diffrn_measured_fraction_theta_max 0.994
_diffrn_measurement_device_type 'Bruker APEXII CMOS detector'
_diffrn_measurement_method 'phi and omega scans'
_diffrn_radiation_type MoK\a
_diffrn_radiation_wavelength 0.71073
_diffrn_reflns_av_R_equivalents 0.0462
_diffrn_reflns_av_unetI/netI 0.0496
_diffrn_reflns_limit_h_max 14
_diffrn_reflns_limit_h_min -15
_diffrn_reflns_limit_k_max 10
_diffrn_reflns_limit_k_min -10
_diffrn_reflns_limit_l_max 23
_diffrn_reflns_limit_l_min -24
_diffrn_reflns_number 36024
_diffrn_reflns_theta_full 25.000
_diffrn_reflns_theta_max 28.320
_diffrn_reflns_theta_min 2.204
_diffrn_source microfocus
_exptl_absorpt_coefficient_mu 0.071
_exptl_absorpt_correction_T_max 0.992
_exptl_absorpt_correction_T_min 0.974
_exptl_absorpt_correction_type multi-scan
_exptl_absorpt_process_details
;
(SADABS; Bruker, 2012)
;
_exptl_crystal_colour yellow
_exptl_crystal_density_diffrn 1.162
_exptl_crystal_description needle
_exptl_crystal_F_000 660
_exptl_crystal_size_max 0.430
_exptl_crystal_size_mid 0.310
_exptl_crystal_size_min 0.110
_refine_diff_density_max 0.171
_refine_diff_density_min -0.159
_refine_ls_abs_structure_details
;
Flack <i>x</i> determined using 1684 quotients [(I+)-(I-)]/[(I+)+(I-)]
(Parsons <i>et al.</i>,  2013)
;
_refine_ls_extinction_coef 0.017(2)
_refine_ls_extinction_expression Fc^*^=kFc[1+0.001xFc^2^\l^3^/sin(2\q)]^-1/4^
_refine_ls_extinction_method
;
SHELXL2018 (Sheldrick, 2015)
;
_refine_ls_goodness_of_fit_ref 1.001
_refine_ls_hydrogen_treatment constr
_refine_ls_matrix_type full
_refine_ls_number_parameters 426
_refine_ls_number_reflns 8685
_refine_ls_number_restraints 1
_refine_ls_restrained_S_all 1.001
_refine_ls_R_factor_all 0.1272
_refine_ls_R_factor_gt 0.0546
_refine_ls_shift/su_max 0.000
_refine_ls_shift/su_mean 0.000
_refine_ls_structure_factor_coef Fsqd
_refine_ls_weighting_details 'w=1/[\s^2^(Fo^2^)+(0.0643P)^2^+0.1615P] where P=(Fo^2^+2Fc^2^)/3'
_refine_ls_weighting_scheme calc
_refine_ls_wR_factor_gt 0.1199
_refine_ls_wR_factor_ref 0.1484
_reflns_number_gt 4603
_reflns_number_total 8685
_reflns_threshold_expression 'I > 2\s(I)'
_cod_data_source_file uk3160sup1.cif
_cod_data_source_block 4a
_cod_database_code 2021350
_shelx_space_group_comment
;
The symmetry employed for this shelxl refinement is uniquely defined
by the following loop, which should always be used as a source of
symmetry information in preference to the above space-group names.
They are only intended as comments.
;
_shelx_estimated_absorpt_t_min 0.970
_shelx_estimated_absorpt_t_max 0.992

loop_
_space_group_symop_operation_xyz
'x, y, z'
'-x, y+1/2, -z'

loop_
_atom_site_type_symbol
_atom_site_label
_atom_site_fract_x
_atom_site_fract_y
_atom_site_fract_z
_atom_site_U_iso_or_equiv
_atom_site_adp_type
_atom_site_calc_flag
_atom_site_occupancy
N N6 0.4781(2) 0.3859(4) 0.72924(13) 0.0610(7) Uani d 1
C C19 0.4058(3) 0.3965(4) 0.53219(16) 0.0578(8) Uani d 1
N N5 0.4138(2) 0.3805(4) 0.65938(13) 0.0609(7) Uani d 1
N N4 0.4525(2) 0.4583(4) 0.48016(13) 0.0663(8) Uani d 1
C C22 0.4198(3) 0.4021(4) 0.78299(15) 0.0562(8) Uani d 1
N N3 0.3890(2) 0.4394(4) 0.41041(13) 0.0672(8) Uani d 1
C C20 0.4694(3) 0.4167(4) 0.60711(15) 0.0567(8) Uani d 1
C C31 0.4874(3) 0.3818(4) 0.85710(15) 0.0568(8) Uani d 1
C C36 0.4585(3) 0.4594(5) 0.91846(16) 0.0652(9) Uani d 1
H H36 0.392454 0.522471 0.913490 0.078 Uiso calc 1
C C35 0.5241(3) 0.4463(5) 0.98644(17) 0.0701(10) Uani d 1
H H35 0.501781 0.500700 1.026268 0.084 Uiso calc 1
C C1 0.4489(3) 0.4203(4) 0.35800(15) 0.0603(8) Uani d 1
C C33 0.6517(3) 0.2733(5) 0.93469(18) 0.0743(10) Uani d 1
H H33 0.717003 0.208731 0.939455 0.089 Uiso calc 1
C C2 0.3818(3) 0.4096(4) 0.28304(16) 0.0597(8) Uani d 1
C C23 0.2969(3) 0.4373(4) 0.77484(15) 0.0557(8) Uani d 1
C C32 0.5855(3) 0.2884(5) 0.86747(17) 0.0685(10) Uani d 1
H H32 0.607171 0.233998 0.827427 0.082 Uiso calc 1
C C34 0.6228(3) 0.3537(5) 0.99679(17) 0.0674(9) Uani d 1
N N8 0.6900(3) 0.3392(5) 1.06460(16) 0.0910(11) Uani d 1
C C21 0.5902(3) 0.4709(6) 0.61810(18) 0.0824(12) Uani d 1
H H21A 0.634736 0.392810 0.595677 0.124 Uiso calc 1
H H21B 0.618367 0.477694 0.669753 0.124 Uiso calc 1
H H21C 0.595411 0.577065 0.595960 0.124 Uiso calc 1
C C24 0.2441(3) 0.5517(4) 0.72467(16) 0.0632(9) Uani d 1
H H24 0.287745 0.609982 0.695709 0.076 Uiso calc 1
C C26 0.0583(3) 0.4969(5) 0.75800(18) 0.0677(9) Uani d 1
C C10 0.5743(3) 0.4109(4) 0.36644(15) 0.0587(8) Uani d 1
C C4 0.2153(3) 0.4793(5) 0.19611(19) 0.0772(10) Uani d 1
H H4 0.147748 0.538310 0.185291 0.093 Uiso calc 1
C C3 0.2809(3) 0.4954(5) 0.26469(18) 0.0706(9) Uani d 1
H H3 0.256757 0.565412 0.299131 0.085 Uiso calc 1
C C12 0.7571(4) 0.3398(5) 0.43475(19) 0.0774(11) Uani d 1
H H12 0.799390 0.282397 0.473365 0.093 Uiso calc 1
C C11 0.6408(3) 0.3286(5) 0.42427(17) 0.0693(10) Uani d 1
H H11 0.605570 0.265157 0.456261 0.083 Uiso calc 1
C C6 0.3493(3) 0.2893(5) 0.16170(18) 0.0765(10) Uani d 1
H H6 0.373565 0.218106 0.127726 0.092 Uiso calc 1
C C7 0.4141(3) 0.3068(5) 0.22992(17) 0.0694(9) Uani d 1
H H7 0.481641 0.247878 0.240711 0.083 Uiso calc 1
C C15 0.6315(3) 0.4979(4) 0.31857(16) 0.0627(9) Uani d 1
H H15 0.589450 0.548131 0.277744 0.075 Uiso calc 1
C C18 0.2982(3) 0.2997(6) 0.52233(19) 0.0873(13) Uani d 1
H H18A 0.315669 0.184191 0.523372 0.131 Uiso calc 1
H H18B 0.253400 0.327145 0.475945 0.131 Uiso calc 1
H H18C 0.256060 0.325280 0.561297 0.131 Uiso calc 1
C C5 0.2490(3) 0.3752(5) 0.14273(18) 0.0726(10) Uani d 1
N N1 0.1843(3) 0.3595(6) 0.07330(18) 0.1027(13) Uani d 1
C C28 0.2273(3) 0.3549(4) 0.81664(17) 0.0658(9) Uani d 1
H H28 0.259832 0.278814 0.851436 0.079 Uiso calc 1
C C14 0.7472(3) 0.5124(5) 0.32923(18) 0.0696(9) Uani d 1
H H14 0.781870 0.574131 0.296401 0.084 Uiso calc 1
C C25 0.1280(3) 0.5813(5) 0.71657(19) 0.0702(10) Uani d 1
H H25 0.095889 0.659496 0.682633 0.084 Uiso calc 1
N N7 -0.0570(3) 0.5274(6) 0.7496(2) 0.0973(11) Uani d 1
C C27 0.1113(3) 0.3819(5) 0.80836(19) 0.0722(10) Uani d 1
H H27 0.067725 0.322243 0.836908 0.087 Uiso calc 1
C C38 0.7965(4) 0.2540(9) 1.0727(2) 0.119(2) Uani d 1
H H38A 0.845773 0.306888 1.043256 0.178 Uiso calc 1
H H38B 0.783905 0.141878 1.056906 0.178 Uiso calc 1
H H38C 0.831215 0.255921 1.123350 0.178 Uiso calc 1
C C37 0.6538(5) 0.4066(7) 1.1293(2) 0.1071(15) Uani d 1
H H37A 0.575017 0.380901 1.129142 0.161 Uiso calc 1
H H37B 0.663629 0.523991 1.129781 0.161 Uiso calc 1
H H37C 0.698584 0.359942 1.172251 0.161 Uiso calc 1
C C13 0.8142(3) 0.4361(5) 0.3885(2) 0.0755(10) Uani d 1
C C9 0.2170(5) 0.2410(9) 0.0226(2) 0.127(2) Uani d 1
H H9A 0.211326 0.132078 0.042003 0.191 Uiso calc 1
H H9B 0.294049 0.261415 0.015582 0.191 Uiso calc 1
H H9C 0.167520 0.250283 -0.023619 0.191 Uiso calc 1
C C29 -0.1114(4) 0.6310(8) 0.6916(3) 0.1252(19) Uani d 1
H H29A -0.108750 0.578951 0.645118 0.188 Uiso calc 1
H H29B -0.072541 0.734927 0.693291 0.188 Uiso calc 1
H H29C -0.189171 0.648597 0.697586 0.188 Uiso calc 1
C C8 0.0749(4) 0.4378(12) 0.0591(3) 0.162(3) Uani d 1
H H8A 0.083779 0.554225 0.067207 0.242 Uiso calc 1
H H8B 0.026730 0.393592 0.091552 0.242 Uiso calc 1
H H8C 0.041090 0.418044 0.009076 0.242 Uiso calc 1
N N2 0.9305(3) 0.4550(6) 0.4013(2) 0.1051(12) Uani d 1
C C30 -0.1268(4) 0.4458(8) 0.7949(3) 0.132(2) Uani d 1
H H30A -0.098597 0.468414 0.845606 0.198 Uiso calc 1
H H30B -0.125064 0.329263 0.786409 0.198 Uiso calc 1
H H30C -0.203575 0.485015 0.783058 0.198 Uiso calc 1
C C17 0.9838(4) 0.5708(9) 0.3580(3) 0.131(2) Uani d 1
H H17A 0.949782 0.677381 0.360718 0.197 Uiso calc 1
H H17B 0.973436 0.534788 0.307734 0.197 Uiso calc 1
H H17C 1.063627 0.577292 0.376642 0.197 Uiso calc 1
C C16 0.9945(5) 0.4029(11) 0.4701(3) 0.158(3) Uani d 1
H H16A 0.992528 0.285001 0.473375 0.238 Uiso calc 1
H H16B 0.961878 0.450110 0.509845 0.238 Uiso calc 1
H H16C 1.071962 0.438980 0.473121 0.238 Uiso calc 1

loop_
_atom_site_aniso_label
_atom_site_aniso_U_11
_atom_site_aniso_U_22
_atom_site_aniso_U_33
_atom_site_aniso_U_12
_atom_site_aniso_U_13
_atom_site_aniso_U_23
N6 0.0692(16) 0.0719(19) 0.0426(13) 0.0018(14) 0.0106(12) 0.0030(13)
C19 0.061(2) 0.065(2) 0.0487(17) 0.0036(17) 0.0145(15) 0.0004(16)
N5 0.0685(17) 0.0709(18) 0.0444(14) 0.0020(14) 0.0127(13) 0.0010(13)
N4 0.0804(19) 0.078(2) 0.0428(14) -0.0051(15) 0.0172(13) -0.0027(13)
C22 0.066(2) 0.0565(19) 0.0470(16) 0.0002(16) 0.0126(14) 0.0019(15)
N3 0.0770(18) 0.081(2) 0.0454(14) -0.0038(16) 0.0139(13) 0.0045(14)
C20 0.066(2) 0.061(2) 0.0458(16) 0.0053(16) 0.0149(15) -0.0011(15)
C31 0.065(2) 0.061(2) 0.0459(16) 0.0011(17) 0.0126(14) -0.0009(15)
C36 0.071(2) 0.072(2) 0.0527(18) 0.0126(18) 0.0099(16) -0.0033(16)
C35 0.082(2) 0.080(3) 0.0484(18) 0.007(2) 0.0119(17) -0.0056(17)
C1 0.079(2) 0.059(2) 0.0441(16) -0.0006(17) 0.0122(16) 0.0033(15)
C33 0.065(2) 0.099(3) 0.059(2) 0.015(2) 0.0088(17) 0.008(2)
C2 0.070(2) 0.065(2) 0.0458(16) -0.0045(18) 0.0127(15) 0.0075(16)
C23 0.065(2) 0.059(2) 0.0443(16) -0.0014(16) 0.0120(14) -0.0017(14)
C32 0.071(2) 0.087(3) 0.0498(19) 0.014(2) 0.0148(17) -0.0013(17)
C34 0.070(2) 0.082(3) 0.0481(18) -0.009(2) 0.0048(16) 0.0097(17)
N8 0.084(2) 0.129(3) 0.0555(19) 0.001(2) -0.0044(16) 0.0098(19)
C21 0.074(2) 0.121(3) 0.0541(19) -0.017(2) 0.0142(17) -0.007(2)
C24 0.070(2) 0.067(2) 0.0537(18) -0.0010(17) 0.0120(16) 0.0096(16)
C26 0.061(2) 0.075(2) 0.067(2) -0.0052(19) 0.0092(17) -0.0014(19)
C10 0.073(2) 0.061(2) 0.0431(16) 0.0045(17) 0.0098(15) -0.0003(14)
C4 0.067(2) 0.092(3) 0.072(2) 0.003(2) 0.0051(18) 0.010(2)
C3 0.074(2) 0.079(2) 0.062(2) 0.006(2) 0.0187(18) 0.0048(18)
C12 0.087(3) 0.084(3) 0.058(2) 0.023(2) -0.0003(19) -0.0008(19)
C11 0.094(3) 0.066(2) 0.0485(19) 0.0106(19) 0.0126(18) 0.0063(16)
C6 0.088(3) 0.087(3) 0.053(2) 0.003(2) 0.0083(19) -0.0085(19)
C7 0.078(2) 0.078(2) 0.0520(19) 0.0086(19) 0.0096(17) 0.0027(17)
C15 0.076(2) 0.067(2) 0.0454(16) 0.0058(18) 0.0104(16) 0.0038(15)
C18 0.080(3) 0.126(4) 0.054(2) -0.016(3) 0.0044(18) 0.008(2)
C5 0.076(2) 0.087(3) 0.0530(19) -0.016(2) 0.0057(18) 0.0030(19)
N1 0.094(3) 0.136(4) 0.071(2) -0.008(2) -0.0123(19) -0.001(2)
C28 0.075(2) 0.067(2) 0.0555(19) 0.0023(18) 0.0113(17) 0.0083(16)
C14 0.080(3) 0.072(2) 0.058(2) 0.0033(19) 0.0162(18) -0.0016(17)
C25 0.068(2) 0.073(2) 0.068(2) 0.0037(19) 0.0076(18) 0.0128(18)
N7 0.064(2) 0.118(3) 0.112(3) 0.000(2) 0.0210(19) 0.010(2)
C27 0.073(2) 0.078(2) 0.069(2) -0.012(2) 0.0204(18) 0.0022(19)
C38 0.079(3) 0.185(6) 0.086(3) -0.008(4) -0.007(2) 0.035(4)
C37 0.151(4) 0.105(3) 0.058(2) -0.012(3) -0.009(2) -0.006(2)
C13 0.075(3) 0.079(3) 0.073(2) 0.011(2) 0.011(2) -0.011(2)
C9 0.149(5) 0.166(5) 0.061(2) -0.027(4) -0.002(3) -0.022(3)
C29 0.074(3) 0.140(5) 0.155(5) 0.018(3) -0.007(3) 0.020(4)
C8 0.079(3) 0.280(10) 0.114(4) -0.019(5) -0.021(3) 0.008(5)
N2 0.073(2) 0.134(4) 0.106(3) 0.004(2) 0.006(2) 0.000(3)
C30 0.083(3) 0.145(5) 0.175(5) -0.006(3) 0.044(3) 0.029(4)
C17 0.091(3) 0.156(6) 0.150(5) -0.017(4) 0.030(3) -0.011(5)
C16 0.099(4) 0.194(7) 0.166(6) 0.001(4) -0.029(4) 0.026(5)

loop_
_atom_type_symbol
_atom_type_description
_atom_type_scat_dispersion_real
_atom_type_scat_dispersion_imag
_atom_type_scat_source
C C 0.0033 0.0016 'International Tables Vol C Tables 4.2.6.8 and 6.1.1.4'
H H 0.0000 0.0000 'International Tables Vol C Tables 4.2.6.8 and 6.1.1.4'
N N 0.0061 0.0033 'International Tables Vol C Tables 4.2.6.8 and 6.1.1.4'

loop_
_geom_angle_atom_site_label_1
_geom_angle_atom_site_label_2
_geom_angle_atom_site_label_3
_geom_angle
C22 N6 N5 115.1(3)
N4 C19 C20 115.9(3)
N4 C19 C18 125.4(3)
C20 C19 C18 118.6(3)
C20 N5 N6 114.3(3)
C19 N4 N3 114.2(3)
N6 C22 C23 125.5(3)
N6 C22 C31 114.3(3)
C23 C22 C31 120.2(2)
C1 N3 N4 114.7(3)
N5 C20 C19 115.2(3)
N5 C20 C21 124.5(3)
C19 C20 C21 120.3(2)
C32 C31 C36 116.8(3)
C32 C31 C22 121.0(3)
C36 C31 C22 122.2(3)
C35 C36 C31 122.1(3)
C35 C36 H36 119.0
C31 C36 H36 119.0
C36 C35 C34 121.2(3)
C36 C35 H35 119.4
C34 C35 H35 119.4
N3 C1 C10 126.3(3)
N3 C1 C2 114.9(3)
C10 C1 C2 118.9(3)
C32 C33 C34 121.1(3)
C32 C33 H33 119.5
C34 C33 H33 119.5
C3 C2 C7 117.2(3)
C3 C2 C1 121.2(3)
C7 C2 C1 121.5(3)
C28 C23 C24 116.4(3)
C28 C23 C22 121.2(3)
C24 C23 C22 122.4(3)
C33 C32 C31 122.1(3)
C33 C32 H32 119.0
C31 C32 H32 119.0
N8 C34 C35 122.1(3)
N8 C34 C33 121.1(3)
C35 C34 C33 116.8(3)
C34 N8 C38 121.0(4)
C34 N8 C37 120.8(4)
C38 N8 C37 118.2(3)
C20 C21 H21A 109.5
C20 C21 H21B 109.5
H21A C21 H21B 109.5
C20 C21 H21C 109.5
H21A C21 H21C 109.5
H21B C21 H21C 109.5
C25 C24 C23 121.8(3)
C25 C24 H24 119.1
C23 C24 H24 119.1
N7 C26 C25 121.1(3)
N7 C26 C27 122.2(3)
C25 C26 C27 116.6(3)
C15 C10 C11 117.0(3)
C15 C10 C1 119.6(3)
C11 C10 C1 123.2(3)
C3 C4 C5 121.0(4)
C3 C4 H4 119.5
C5 C4 H4 119.5
C2 C3 C4 121.3(3)
C2 C3 H3 119.3
C4 C3 H3 119.3
C11 C12 C13 121.6(3)
C11 C12 H12 119.2
C13 C12 H12 119.2
C12 C11 C10 121.0(3)
C12 C11 H11 119.5
C10 C11 H11 119.5
C7 C6 C5 121.2(3)
C7 C6 H6 119.4
C5 C6 H6 119.4
C6 C7 C2 122.0(3)
C6 C7 H7 119.0
C2 C7 H7 119.0
C14 C15 C10 122.4(3)
C14 C15 H15 118.8
C10 C15 H15 118.8
C19 C18 H18A 109.5
C19 C18 H18B 109.5
H18A C18 H18B 109.5
C19 C18 H18C 109.5
H18A C18 H18C 109.5
H18B C18 H18C 109.5
C6 C5 N1 121.3(4)
C6 C5 C4 117.3(3)
N1 C5 C4 121.5(4)
C5 N1 C8 118.9(4)
C5 N1 C9 119.4(4)
C8 N1 C9 120.6(4)
C27 C28 C23 122.3(3)
C27 C28 H28 118.8
C23 C28 H28 118.8
C15 C14 C13 121.0(3)
C15 C14 H14 119.5
C13 C14 H14 119.5
C24 C25 C26 121.6(3)
C24 C25 H25 119.2
C26 C25 H25 119.2
C26 N7 C30 120.7(4)
C26 N7 C29 121.0(4)
C30 N7 C29 118.2(4)
C28 C27 C26 121.3(3)
C28 C27 H27 119.4
C26 C27 H27 119.4
N8 C38 H38A 109.5
N8 C38 H38B 109.5
H38A C38 H38B 109.5
N8 C38 H38C 109.5
H38A C38 H38C 109.5
H38B C38 H38C 109.5
N8 C37 H37A 109.5
N8 C37 H37B 109.5
H37A C37 H37B 109.5
N8 C37 H37C 109.5
H37A C37 H37C 109.5
H37B C37 H37C 109.5
N2 C13 C14 121.5(4)
N2 C13 C12 121.7(4)
C14 C13 C12 116.8(3)
N1 C9 H9A 109.5
N1 C9 H9B 109.5
H9A C9 H9B 109.5
N1 C9 H9C 109.5
H9A C9 H9C 109.5
H9B C9 H9C 109.5
N7 C29 H29A 109.5
N7 C29 H29B 109.5
H29A C29 H29B 109.5
N7 C29 H29C 109.5
H29A C29 H29C 109.5
H29B C29 H29C 109.5
N1 C8 H8A 109.5
N1 C8 H8B 109.5
H8A C8 H8B 109.5
N1 C8 H8C 109.5
H8A C8 H8C 109.5
H8B C8 H8C 109.5
C13 N2 C16 120.0(4)
C13 N2 C17 119.6(4)
C16 N2 C17 117.5(5)
N7 C30 H30A 109.5
N7 C30 H30B 109.5
H30A C30 H30B 109.5
N7 C30 H30C 109.5
H30A C30 H30C 109.5
H30B C30 H30C 109.5
N2 C17 H17A 109.5
N2 C17 H17B 109.5
H17A C17 H17B 109.5
N2 C17 H17C 109.5
H17A C17 H17C 109.5
H17B C17 H17C 109.5
N2 C16 H16A 109.5
N2 C16 H16B 109.5
H16A C16 H16B 109.5
N2 C16 H16C 109.5
H16A C16 H16C 109.5
H16B C16 H16C 109.5

loop_
_geom_bond_atom_site_label_1
_geom_bond_atom_site_label_2
_geom_bond_distance
N6 C22 1.302(4)
N6 N5 1.392(3)
C19 N4 1.283(4)
C19 C20 1.476(4)
C19 C18 1.489(5)
N5 C20 1.284(4)
N4 N3 1.394(4)
C22 C23 1.474(4)
C22 C31 1.482(4)
N3 C1 1.296(4)
C20 C21 1.487(5)
C31 C32 1.380(5)
C31 C36 1.384(4)
C36 C35 1.373(5)
C36 H36 0.9300
C35 C34 1.382(5)
C35 H35 0.9300
C1 C10 1.478(5)
C1 C2 1.486(4)
C33 C32 1.366(4)
C33 C34 1.406(5)
C33 H33 0.9300
C2 C3 1.383(5)
C2 C7 1.386(5)
C23 C28 1.387(4)
C23 C24 1.390(4)
C32 H32 0.9300
C34 N8 1.380(4)
N8 C38 1.431(6)
N8 C37 1.438(5)
C21 H21A 0.9600
C21 H21B 0.9600
C21 H21C 0.9600
C24 C25 1.387(5)
C24 H24 0.9300
C26 N7 1.379(4)
C26 C25 1.391(5)
C26 C27 1.396(5)
C10 C15 1.388(4)
C10 C11 1.394(5)
C4 C3 1.384(5)
C4 C5 1.402(5)
C4 H4 0.9300
C3 H3 0.9300
C12 C11 1.371(5)
C12 C13 1.406(5)
C12 H12 0.9300
C11 H11 0.9300
C6 C7 1.375(5)
C6 C5 1.380(5)
C6 H6 0.9300
C7 H7 0.9300
C15 C14 1.366(5)
C15 H15 0.9300
C18 H18A 0.9600
C18 H18B 0.9600
C18 H18C 0.9600
C5 N1 1.392(5)
N1 C8 1.436(7)
N1 C9 1.436(7)
C28 C27 1.382(5)
C28 H28 0.9300
C14 C13 1.392(5)
C14 H14 0.9300
C25 H25 0.9300
N7 C30 1.428(6)
N7 C29 1.432(6)
C27 H27 0.9300
C38 H38A 0.9600
C38 H38B 0.9600
C38 H38C 0.9600
C37 H37A 0.9600
C37 H37B 0.9600
C37 H37C 0.9600
C13 N2 1.376(5)
C9 H9A 0.9600
C9 H9B 0.9600
C9 H9C 0.9600
C29 H29A 0.9600
C29 H29B 0.9600
C29 H29C 0.9600
C8 H8A 0.9600
C8 H8B 0.9600
C8 H8C 0.9600
N2 C16 1.437(6)
N2 C17 1.442(7)
C30 H30A 0.9600
C30 H30B 0.9600
C30 H30C 0.9600
C17 H17A 0.9600
C17 H17B 0.9600
C17 H17C 0.9600
C16 H16A 0.9600
C16 H16B 0.9600
C16 H16C 0.9600

_cod_database_fobs_code 2021350
